data_7008115
loop_
_publ_author_name
'Cowley, Andrew R.'
'Dilworth, Jonathan R.'
'Nairn, Alison K.'
'Robbie, Alasdair J.'

_publ_section_title
;
 Preparation and characterization of diarylphosphazene and
 diarylphosphinohydrazide complexes of titanium, tungsten and ruthenium
 and phosphorylketimido complexes of rhenium.
;
_journal_issue 4
_journal_name_full 'Dalton transactions (Cambridge, England : 2003)'
_journal_page_first 680
_journal_page_last 693
_journal_paper_doi 10.1039/b417068g
_journal_year 2005
_chemical_compound_source
;
synthesis as described
;
_chemical_formula_moiety ' C24 H32 Cl2 N2 P Ru, C4 H8 O, Cl'
_chemical_formula_sum 'C28 H40 Cl3 N2 O P Ru'
_chemical_formula_weight 659.04
_chemical_name_systematic
;
?
;
_space_group_IT_number 14
_symmetry_cell_setting monoclinic
_symmetry_space_group_name_Hall '-P 2ybc'
_symmetry_space_group_name_H-M 'P 1 21/c 1'
_atom_sites_solution_hydrogens geom
_atom_sites_solution_primary direct
_cell_angle_alpha 90
_cell_angle_beta 95.2880(7)
_cell_angle_gamma 90
_cell_formula_units_Z 4
_cell_length_a 9.5016(2)
_cell_length_b 20.4988(3)
_cell_length_c 15.5874(2)
_cell_measurement_reflns_used 34547
_cell_measurement_temperature 150
_cell_measurement_theta_max 28
_cell_measurement_theta_min 5
_cell_volume 3023.06(9)
_computing_cell_refinement
;
KappaCCD software 'DENZO' (Otwinowski & Minor, 1996)
;
_computing_data_collection
;
KappaCCD software 'Collect' (Nonius, 2000)
;
_computing_data_reduction
;
KappaCCD software 'DENZO' (Otwinowski & Minor, 1996)
;
_computing_publication_material
;
CRYSTALS (Watkin et al, 2001)
;
_computing_structure_refinement
;
CRYSTALS (Watkin et al, 2001)
;
_computing_structure_solution 'SIR92 (Giacovazzo et al, 1992)'
_diffrn_ambient_temperature 150
_diffrn_measured_fraction_theta_full 0.998
_diffrn_measured_fraction_theta_max 0.998
_diffrn_measurement_device_type
;
Nonius KappaCCD
;
_diffrn_measurement_method \w
_diffrn_radiation_monochromator graphite
_diffrn_radiation_type 'Mo K\a'
_diffrn_radiation_wavelength 0.71073
_diffrn_reflns_av_R_equivalents 0.034
_diffrn_reflns_limit_h_max 12
_diffrn_reflns_limit_h_min -12
_diffrn_reflns_limit_k_max 26
_diffrn_reflns_limit_k_min -26
_diffrn_reflns_limit_l_max 20
_diffrn_reflns_limit_l_min -20
_diffrn_reflns_number 34647
_diffrn_reflns_theta_full 27.478
_diffrn_reflns_theta_max 27.478
_diffrn_reflns_theta_min 5.131
_diffrn_standards_decay_% 0.00
_diffrn_standards_interval_count 0
_diffrn_standards_interval_time 0
_diffrn_standards_number 0
_exptl_absorpt_coefficient_mu 0.860
_exptl_absorpt_correction_T_max 0.86
_exptl_absorpt_correction_T_min 0.80
_exptl_absorpt_correction_type multi-scan
_exptl_absorpt_process_details
;
Denzo/Scalepack (Otwinowski & Minor, 1996)
;
_exptl_crystal_colour ' orange-red '
_exptl_crystal_density_diffrn 1.448
_exptl_crystal_description ' block '
_exptl_crystal_F_000 1360
_exptl_crystal_size_max 0.26
_exptl_crystal_size_mid 0.18
_exptl_crystal_size_min 0.18
_refine_diff_density_max 0.56
_refine_diff_density_min -0.67
_refine_ls_extinction_method None
_refine_ls_goodness_of_fit_ref 1.0780
_refine_ls_hydrogen_treatment mixed
_refine_ls_matrix_type full
_refine_ls_number_parameters 333
_refine_ls_number_reflns 5434
_refine_ls_number_restraints 0
_refine_ls_R_factor_all 0.0400
_refine_ls_R_factor_gt 0.0282
_refine_ls_shift/su_max 0.003380
_refine_ls_structure_factor_coef F
_refine_ls_weighting_details
;
Method, part 1, Chebychev polynomial, (Watkin, 1994, Prince, 1982)
[weight] = 1.0/[A~0~*T~0~(x)+A~1~*T~1~(x) ... +A~n-1~]*T~n-1~(x)]
where A~i~ are the Chebychev coefficients listed below and x= Fcalc/Fmax
Method = Robust Weighting (Prince, 1982)
W = [weight] * [1-(deltaF/6*sigmaF)^2^]^2^
A~i~ are:
0.440 0.157 0.192
;
_refine_ls_weighting_scheme calc
_refine_ls_wR_factor_all 0.0431
_refine_ls_wR_factor_gt 0.0321
_refine_ls_wR_factor_ref 0.0321
_reflns_limit_h_max 12
_reflns_limit_h_min -12
_reflns_limit_k_max 26
_reflns_limit_k_min 0
_reflns_limit_l_max 20
_reflns_limit_l_min 0
_reflns_number_gt 5434
_reflns_number_total 6887
_reflns_threshold_expression I>3.00u(I)
_cod_data_source_file b417068g.txt
_cod_data_source_block arc944
_cod_depositor_comments
;
The following automatic conversions were performed:
'_symmetry_cell_setting' value 'Monoclinic' changed to 'monoclinic'
according to '/home/adriana/struct/CIF-dictionaries/cif_core.dic'
dictionary named 'cif_core.dic' version 2.4.1 from 2010-06-29.

Automatic conversion script
Id: cif_fix_enum 1555 2011-01-17 13:19:09Z saulius 
;
_cod_original_sg_symbol_H-M 'P 1 21/c 1 '
_cod_original_formula_sum ' C28 H40 Cl3 N2 O P Ru '
_cod_database_code 7008115

loop_
_symmetry_equiv_pos_as_xyz
x,y,z
-x,-y,-z
-x,y+1/2,-z+1/2
x,-y+1/2,z+1/2

loop_
_atom_site_label
_atom_site_type_symbol
_atom_site_fract_x
_atom_site_fract_y
_atom_site_fract_z
_atom_site_U_iso_or_equiv
_atom_site_occupancy
_atom_site_adp_type
Ru1 Ru 0.406801(17) 0.608801(8) 0.104610(10) 0.0168 1.0000 Uani
Cl1 Cl 0.29664(6) 0.50844(3) 0.14577(4) 0.0272 1.0000 Uani
Cl2 Cl 0.62946(6) 0.56085(3) 0.15941(3) 0.0254 1.0000 Uani
P1 P 0.38973(6) 0.64917(2) 0.24355(3) 0.0168 1.0000 Uani
N1 N 0.4851(2) 0.60692(8) 0.32295(12) 0.0196 1.0000 Uani
N2 N 0.4741(2) 0.53677(9) 0.32573(13) 0.0236 1.0000 Uani
C1 C 0.3484(3) 0.51311(12) 0.36768(16) 0.0307 1.0000 Uani
C2 C 0.6088(3) 0.51049(12) 0.36945(17) 0.0313 1.0000 Uani
C3 C 0.2154(2) 0.65935(10) 0.28162(14) 0.0210 1.0000 Uani
C4 C 0.2033(3) 0.68847(12) 0.36207(15) 0.0279 1.0000 Uani
C5 C 0.0745(3) 0.68841(14) 0.39694(16) 0.0352 1.0000 Uani
C6 C -0.0430(3) 0.65983(15) 0.35231(18) 0.0378 1.0000 Uani
C7 C -0.0324(3) 0.63138(16) 0.27254(18) 0.0385 1.0000 Uani
C8 C 0.0968(3) 0.63129(12) 0.23699(15) 0.0278 1.0000 Uani
C9 C 0.4770(2) 0.72703(10) 0.26457(13) 0.0204 1.0000 Uani
C10 C 0.6234(3) 0.72782(11) 0.28088(16) 0.0279 1.0000 Uani
C11 C 0.6949(3) 0.78651(13) 0.29347(18) 0.0355 1.0000 Uani
C12 C 0.6205(3) 0.84468(12) 0.28869(17) 0.0366 1.0000 Uani
C13 C 0.4759(3) 0.84413(12) 0.27056(17) 0.0348 1.0000 Uani
C14 C 0.4022(3) 0.78583(11) 0.25859(15) 0.0269 1.0000 Uani
C15 C 0.2467(2) 0.61652(11) -0.01077(14) 0.0230 1.0000 Uani
C16 C 0.2571(2) 0.67658(10) 0.03277(14) 0.0216 1.0000 Uani
C17 C 0.3911(2) 0.70764(10) 0.05139(14) 0.0221 1.0000 Uani
C18 C 0.5161(2) 0.67921(11) 0.02641(14) 0.0235 1.0000 Uani
C19 C 0.5036(3) 0.61837(12) -0.01872(14) 0.0259 1.0000 Uani
C20 C 0.3736(3) 0.58735(11) -0.03660(13) 0.0241 1.0000 Uani
C21 C 0.1073(3) 0.58188(13) -0.03636(17) 0.0329 1.0000 Uani
C22 C 0.0869(3) 0.57733(19) -0.1349(2) 0.0522 1.0000 Uani
C23 C -0.0218(3) 0.61349(18) -0.0033(2) 0.0484 1.0000 Uani
C24 C 0.6578(3) 0.71081(13) 0.04728(17) 0.0339 1.0000 Uani
Cl3 Cl 0.50527(7) 0.63229(3) 0.52002(4) 0.0303 1.0000 Uani
O1 O 0.1038(2) 0.80570(10) 0.11537(13) 0.0389 1.0000 Uani
C25 C 0.1405(3) 0.87319(15) 0.1117(2) 0.0432 1.0000 Uani
C26 C 0.0020(4) 0.90891(16) 0.0926(2) 0.0529 1.0000 Uani
C27 C -0.1013(3) 0.86686(18) 0.1371(2) 0.0516 1.0000 Uani
C28 C -0.0278(4) 0.80164(18) 0.1483(3) 0.0662 1.0000 Uani
H1 H 0.486(3) 0.6222(14) 0.3772(19) 0.028(7) 1.0000 Uiso
H2 H 0.467(3) 0.5245(14) 0.270(2) 0.029(7) 1.0000 Uiso
H11 H 0.3471 0.4643 0.3675 0.0365 1.0000 Uiso
H12 H 0.3538 0.5293 0.4284 0.0365 1.0000 Uiso
H13 H 0.2601 0.5299 0.3352 0.0365 1.0000 Uiso
H21 H 0.6033 0.4618 0.3721 0.0372 1.0000 Uiso
H22 H 0.6236 0.5285 0.4292 0.0372 1.0000 Uiso
H23 H 0.6895 0.5236 0.3363 0.0372 1.0000 Uiso
H41 H 0.2876 0.7092 0.3942 0.0334 1.0000 Uiso
H51 H 0.0659 0.7090 0.4544 0.0425 1.0000 Uiso
H61 H -0.1358 0.6598 0.3779 0.0456 1.0000 Uiso
H71 H -0.1173 0.6110 0.2406 0.0460 1.0000 Uiso
H81 H 0.1044 0.6110 0.1793 0.0331 1.0000 Uiso
H101 H 0.6773 0.6859 0.2835 0.0335 1.0000 Uiso
H111 H 0.8000 0.7868 0.3060 0.0428 1.0000 Uiso
H121 H 0.6717 0.8870 0.2984 0.0445 1.0000 Uiso
H131 H 0.4231 0.8864 0.2659 0.0420 1.0000 Uiso
H141 H 0.2971 0.7859 0.2459 0.0322 1.0000 Uiso
H161 H 0.1698 0.6978 0.0509 0.0257 1.0000 Uiso
H171 H 0.3963 0.7503 0.0827 0.0264 1.0000 Uiso
H191 H 0.5905 0.5975 -0.0380 0.0315 1.0000 Uiso
H201 H 0.3687 0.5446 -0.0676 0.0287 1.0000 Uiso
H211 H 0.1146 0.5379 -0.0085 0.0385 1.0000 Uiso
H221 H -0.0043 0.5547 -0.1528 0.0612 1.0000 Uiso
H222 H 0.0849 0.6222 -0.1601 0.0612 1.0000 Uiso
H223 H 0.1669 0.5521 -0.1561 0.0612 1.0000 Uiso
H231 H -0.1079 0.5876 -0.0231 0.0576 1.0000 Uiso
H232 H -0.0321 0.6590 -0.0262 0.0576 1.0000 Uiso
H233 H -0.0102 0.6147 0.0611 0.0576 1.0000 Uiso
H241 H 0.7327 0.6833 0.0243 0.0407 1.0000 Uiso
H242 H 0.6576 0.7551 0.0203 0.0407 1.0000 Uiso
H243 H 0.6773 0.7150 0.1112 0.0407 1.0000 Uiso
H251 H 0.1889 0.8878 0.1681 0.0522 1.0000 Uiso
H252 H 0.2038 0.8810 0.0649 0.0522 1.0000 Uiso
H261 H 0.0072 0.9540 0.1172 0.0637 1.0000 Uiso
H262 H -0.0253 0.9113 0.0292 0.0637 1.0000 Uiso
H271 H -0.1191 0.8858 0.1943 0.0618 1.0000 Uiso
H272 H -0.1930 0.8625 0.1006 0.0618 1.0000 Uiso
H281 H -0.0145 0.7902 0.2109 0.0813 1.0000 Uiso
H282 H -0.0863 0.7673 0.1164 0.0813 1.0000 Uiso

loop_
_atom_site_aniso_label
_atom_site_aniso_U_11
_atom_site_aniso_U_22
_atom_site_aniso_U_33
_atom_site_aniso_U_23
_atom_site_aniso_U_13
_atom_site_aniso_U_12
Ru1 0.02122(9) 0.01229(8) 0.01653(8) -0.00123(6) -0.00015(6) 0.00036(6)
Cl1 0.0376(3) 0.0161(2) 0.0264(3) 0.00162(19) -0.0043(2) -0.0070(2)
Cl2 0.0254(3) 0.0254(3) 0.0249(3) -0.0041(2) -0.00127(19) 0.0066(2)
P1 0.0202(2) 0.0135(2) 0.0164(2) -0.00031(18) -0.00056(19) 0.00069(19)
N1 0.0277(9) 0.0129(8) 0.0176(8) 0.0001(7) -0.0016(7) 0.0019(7)
N2 0.0340(10) 0.0151(8) 0.0209(9) 0.0018(7) -0.0011(8) 0.0022(7)
C1 0.0371(13) 0.0224(11) 0.0318(13) 0.0066(9) -0.0015(10) -0.0069(10)
C2 0.0361(13) 0.0253(11) 0.0317(12) 0.0050(10) -0.0020(10) 0.0121(10)
C3 0.0223(10) 0.0205(10) 0.0196(10) 0.0012(8) -0.0008(8) 0.0023(8)
C4 0.0285(11) 0.0304(12) 0.0248(11) -0.0022(9) 0.0024(9) 0.0023(9)
C5 0.0324(13) 0.0453(15) 0.0285(12) -0.0025(11) 0.0064(10) 0.0069(11)
C6 0.0229(12) 0.0556(17) 0.0355(14) 0.0051(12) 0.0063(10) 0.0047(11)
C7 0.0240(12) 0.0570(17) 0.0339(14) -0.0008(12) -0.0009(10) -0.0020(11)
C8 0.0255(11) 0.0331(12) 0.0241(11) -0.0010(9) -0.0019(9) 0.0002(9)
C9 0.0303(11) 0.0156(9) 0.0154(9) -0.0019(7) 0.0022(8) -0.0009(8)
C10 0.0288(12) 0.0225(11) 0.0325(12) -0.0039(9) 0.0037(9) -0.0038(9)
C11 0.0371(14) 0.0316(13) 0.0383(14) -0.0070(10) 0.0063(11) -0.0136(11)
C12 0.0565(17) 0.0237(12) 0.0310(13) -0.0062(10) 0.0119(12) -0.0165(11)
C13 0.0565(17) 0.0180(11) 0.0307(13) -0.0014(9) 0.0083(11) 0.0019(11)
C14 0.0378(13) 0.0179(10) 0.0249(11) 0.0002(8) 0.0029(9) 0.0030(9)
C15 0.0296(11) 0.0196(10) 0.0183(10) 0.0030(8) -0.0063(8) 0.0011(9)
C16 0.0256(11) 0.0190(10) 0.0196(10) 0.0054(8) -0.0008(8) 0.0047(8)
C17 0.0310(11) 0.0159(9) 0.0193(10) 0.0031(7) 0.0011(8) 0.0005(8)
C18 0.0302(11) 0.0201(10) 0.0205(10) 0.0036(8) 0.0044(8) -0.0036(9)
C19 0.0316(11) 0.0285(12) 0.0186(10) 0.0031(9) 0.0075(9) 0.0041(9)
C20 0.0360(12) 0.0205(10) 0.0151(9) -0.0033(8) -0.0015(8) 0.0025(9)
C21 0.0343(13) 0.0279(12) 0.0341(13) 0.0021(10) -0.0094(10) -0.0064(10)
C22 0.0431(17) 0.072(2) 0.0374(15) -0.0169(15) -0.0155(13) -0.0003(15)
C23 0.0297(13) 0.075(2) 0.0389(15) -0.0064(15) -0.0025(11) -0.0098(14)
C24 0.0304(13) 0.0350(13) 0.0364(14) 0.0056(10) 0.0045(10) -0.0082(10)
Cl3 0.0456(3) 0.0219(3) 0.0225(3) -0.0004(2) -0.0021(2) 0.0038(2)
O1 0.0358(10) 0.0374(10) 0.0441(11) -0.0019(8) 0.0076(8) 0.0026(8)
C25 0.0431(16) 0.0399(15) 0.0476(16) -0.0012(12) 0.0097(13) -0.0085(12)
C26 0.065(2) 0.0370(15) 0.057(2) 0.0009(14) 0.0081(16) 0.0080(15)
C27 0.0372(16) 0.0534(19) 0.064(2) -0.0016(16) 0.0033(14) 0.0026(14)
C28 0.0427(18) 0.0452(19) 0.115(3) 0.006(2) 0.033(2) -0.0015(15)

loop_
_atom_type_symbol
_atom_type_scat_dispersion_real
_atom_type_scat_dispersion_imag
_atom_type_scat_Cromer_Mann_a1
_atom_type_scat_Cromer_Mann_b1
_atom_type_scat_Cromer_Mann_a2
_atom_type_scat_Cromer_Mann_b2
_atom_type_scat_Cromer_Mann_a3
_atom_type_scat_Cromer_Mann_b3
_atom_type_scat_Cromer_Mann_a4
_atom_type_scat_Cromer_Mann_b4
_atom_type_scat_Cromer_Mann_c
_atom_type_scat_source
'C   ' 0.0033 0.0016 2.3100 20.8439 1.0200 10.2075 1.5886 0.5687 0.8650 51.6512 0.2156 International_Tables_Vol_IV_Table_2.2B
'H   ' 0.0000 0.0000 0.4930 10.5109 0.3229 26.1257 0.1402 3.1424 0.0408 57.7998 0.0030 International_Tables_Vol_IV_Table_2.2B
'Cl  ' 0.1484 0.1585 11.4604 0.0104 7.1964 1.1662 6.2556 18.5194 1.6455 47.7784 -9.5574 International_Tables_Vol_IV_Table_2.2B
'N   ' 0.0061 0.0033 12.2126 0.0057 3.1322 9.8933 2.0125 28.9975 1.1663 0.5826 -11.5290 International_Tables_Vol_IV_Table_2.2B
'O   ' 0.0106 0.0060 3.0485 13.2771 2.2868 5.7011 1.5463 0.3239 0.8670 32.9089 0.2508 International_Tables_Vol_IV_Table_2.2B
'P   ' 0.1023 0.0942 6.4345 1.9067 4.1791 27.1570 1.7800 0.5260 1.4908 68.1645 1.1149 International_Tables_Vol_IV_Table_2.2B
'Ru  ' -1.2594 0.8363 19.2674 0.8085 12.9182 8.4347 4.8634 24.7997 1.5676 94.2928 5.3787 International_Tables_Vol_IV_Table_2.2B

loop_
_geom_angle_atom_site_label_1
_geom_angle_site_symmetry_1
_geom_angle_atom_site_label_2
_geom_angle_site_symmetry_2
_geom_angle_atom_site_label_3
_geom_angle_site_symmetry_3
_geom_angle
_geom_angle_publ_flag
Cl1 . Ru1 . Cl2 . 86.93(2) yes
Cl1 . Ru1 . P1 . 89.238(19) yes
Cl2 . Ru1 . P1 . 87.117(18) yes
Cl1 . Ru1 . C15 . 89.69(6) yes
Cl2 . Ru1 . C15 . 144.70(6) yes
P1 . Ru1 . C15 . 127.99(6) yes
Cl1 . Ru1 . C16 . 113.16(6) yes
Cl2 . Ru1 . C16 . 159.02(6) yes
P1 . Ru1 . C16 . 98.63(6) yes
C15 . Ru1 . C16 . 36.64(8) yes
Cl1 . Ru1 . C17 . 150.54(6) yes
Cl2 . Ru1 . C17 . 122.50(6) yes
P1 . Ru1 . C17 . 90.88(6) yes
C15 . Ru1 . C17 . 67.35(8) yes
C16 . Ru1 . C17 . 37.86(8) yes
Cl1 . Ru1 . C18 . 159.70(6) yes
Cl2 . Ru1 . C18 . 91.14(6) yes
P1 . Ru1 . C18 . 110.86(6) yes
C15 . Ru1 . C18 . 80.27(8) yes
C16 . Ru1 . C18 . 67.94(8) yes
Cl1 . Ru1 . C19 . 121.97(6) yes
Cl2 . Ru1 . C19 . 85.57(6) yes
P1 . Ru1 . C19 . 147.40(7) yes
C15 . Ru1 . C19 . 66.72(9) yes
C16 . Ru1 . C19 . 78.74(8) yes
Cl1 . Ru1 . C20 . 93.92(6) yes
Cl2 . Ru1 . C20 . 107.89(6) yes
P1 . Ru1 . C20 . 164.79(6) yes
C15 . Ru1 . C20 . 37.32(8) yes
C16 . Ru1 . C20 . 66.46(8) yes
C17 . Ru1 . C18 . 37.38(8) yes
C17 . Ru1 . C19 . 66.95(8) yes
C18 . Ru1 . C19 . 37.76(8) yes
C17 . Ru1 . C20 . 79.09(8) yes
C18 . Ru1 . C20 . 67.46(8) yes
C19 . Ru1 . C20 . 36.50(9) yes
Ru1 . P1 . N1 . 114.58(7) yes
Ru1 . P1 . C3 . 119.01(7) yes
N1 . P1 . C3 . 105.09(9) yes
Ru1 . P1 . C9 . 114.15(7) yes
N1 . P1 . C9 . 96.46(9) yes
C3 . P1 . C9 . 104.73(10) yes
P1 . N1 . N2 . 119.60(14) yes
P1 . N1 . H1 . 117.7(18) no
N2 . N1 . H1 . 108.2(18) no
N1 . N2 . C1 . 113.54(18) yes
N1 . N2 . C2 . 108.18(18) yes
C1 . N2 . C2 . 111.64(18) yes
N1 . N2 . H2 . 104.4(18) no
C1 . N2 . H2 . 109.9(18) no
C2 . N2 . H2 . 108.9(18) no
N2 . C1 . H11 . 109.467 no
N2 . C1 . H12 . 109.467 no
H11 . C1 . H12 . 109.476 no
N2 . C1 . H13 . 109.467 no
H11 . C1 . H13 . 109.476 no
H12 . C1 . H13 . 109.476 no
N2 . C2 . H21 . 109.467 no
N2 . C2 . H22 . 109.466 no
H21 . C2 . H22 . 109.476 no
N2 . C2 . H23 . 109.467 no
H21 . C2 . H23 . 109.476 no
H22 . C2 . H23 . 109.476 no
P1 . C3 . C4 . 119.46(17) yes
P1 . C3 . C8 . 120.52(17) yes
C4 . C3 . C8 . 119.5(2) yes
C3 . C4 . C5 . 119.9(2) yes
C3 . C4 . H41 . 120.030 no
C5 . C4 . H41 . 120.030 no
C4 . C5 . C6 . 120.2(2) yes
C4 . C5 . H51 . 119.921 no
C6 . C5 . H51 . 119.921 no
C5 . C6 . C7 . 120.3(2) yes
C5 . C6 . H61 . 119.831 no
C7 . C6 . H61 . 119.831 no
C6 . C7 . C8 . 119.8(2) yes
C6 . C7 . H71 . 120.076 no
C8 . C7 . H71 . 120.076 no
C3 . C8 . C7 . 120.2(2) yes
C3 . C8 . H81 . 119.904 no
C7 . C8 . H81 . 119.904 no
P1 . C9 . C10 . 118.41(16) yes
P1 . C9 . C14 . 121.70(18) yes
C10 . C9 . C14 . 119.7(2) yes
C9 . C10 . C11 . 120.3(2) yes
C9 . C10 . H101 . 119.844 no
C11 . C10 . H101 . 119.844 no
C10 . C11 . C12 . 119.9(2) yes
C10 . C11 . H111 . 120.053 no
C12 . C11 . H111 . 120.052 no
C11 . C12 . C13 . 119.9(2) yes
C11 . C12 . H121 . 120.039 no
C13 . C12 . H121 . 120.039 no
C12 . C13 . C14 . 121.0(2) yes
C12 . C13 . H131 . 119.484 no
C14 . C13 . H131 . 119.484 no
C9 . C14 . C13 . 119.1(2) yes
C9 . C14 . H141 . 120.453 no
C13 . C14 . H141 . 120.453 no
Ru1 . C15 . C16 . 70.34(12) yes
Ru1 . C15 . C20 . 70.83(12) yes
C16 . C15 . C20 . 118.5(2) yes
Ru1 . C15 . C21 . 133.13(16) yes
C16 . C15 . C21 . 123.8(2) yes
C20 . C15 . C21 . 117.7(2) yes
Ru1 . C16 . C15 . 73.03(12) yes
Ru1 . C16 . C17 . 70.02(12) yes
C15 . C16 . C17 . 120.7(2) yes
Ru1 . C16 . H161 . 129.803 no
C15 . C16 . H161 . 119.666 no
C17 . C16 . H161 . 119.666 no
Ru1 . C17 . C16 . 72.13(12) yes
Ru1 . C17 . C18 . 72.09(12) yes
C16 . C17 . C18 . 121.2(2) yes
Ru1 . C17 . H171 . 128.721 no
C16 . C17 . H171 . 119.415 no
C18 . C17 . H171 . 119.415 no
Ru1 . C18 . C17 . 70.53(12) yes
Ru1 . C18 . C19 . 71.34(12) yes
C17 . C18 . C19 . 117.5(2) yes
Ru1 . C18 . C24 . 128.30(16) yes
C17 . C18 . C24 . 121.5(2) yes
C19 . C18 . C24 . 121.0(2) yes
Ru1 . C19 . C18 . 70.91(12) yes
Ru1 . C19 . C20 . 72.65(13) yes
C18 . C19 . C20 . 121.8(2) yes
Ru1 . C19 . H191 . 130.020 no
C18 . C19 . H191 . 119.088 no
C20 . C19 . H191 . 119.087 no
Ru1 . C20 . C15 . 71.85(12) yes
Ru1 . C20 . C19 . 70.85(12) yes
C15 . C20 . C19 . 120.4(2) yes
Ru1 . C20 . H201 . 130.020 no
C15 . C20 . H201 . 119.822 no
C19 . C20 . H201 . 119.822 no
C15 . C21 . C22 . 108.5(2) yes
C15 . C21 . C23 . 115.0(2) yes
C22 . C21 . C23 . 109.5(2) yes
C15 . C21 . H211 . 106.411 no
C22 . C21 . H211 . 112.174 no
C23 . C21 . H211 . 105.279 no
C21 . C22 . H221 . 109.466 no
C21 . C22 . H222 . 109.467 no
H221 . C22 . H222 . 109.476 no
C21 . C22 . H223 . 109.466 no
H221 . C22 . H223 . 109.475 no
H222 . C22 . H223 . 109.477 no
C21 . C23 . H231 . 109.466 no
C21 . C23 . H232 . 109.466 no
H231 . C23 . H232 . 109.476 no
C21 . C23 . H233 . 109.467 no
H231 . C23 . H233 . 109.476 no
H232 . C23 . H233 . 109.476 no
C18 . C24 . H241 . 109.467 no
C18 . C24 . H242 . 109.466 no
H241 . C24 . H242 . 109.476 no
C18 . C24 . H243 . 109.467 no
H241 . C24 . H243 . 109.476 no
H242 . C24 . H243 . 109.476 no
C25 . O1 . C28 . 107.6(2) yes
O1 . C25 . C26 . 105.4(2) yes
O1 . C25 . H251 . 110.480 no
C26 . C25 . H251 . 110.479 no
O1 . C25 . H252 . 110.479 no
C26 . C25 . H252 . 110.479 no
H251 . C25 . H252 . 109.467 no
C25 . C26 . C27 . 102.8(3) yes
C25 . C26 . H261 . 111.106 no
C27 . C26 . H261 . 111.106 no
C25 . C26 . H262 . 111.105 no
C27 . C26 . H262 . 111.105 no
H261 . C26 . H262 . 109.466 no
C26 . C27 . C28 . 104.0(3) yes
C26 . C27 . H271 . 110.810 no
C28 . C27 . H271 . 110.811 no
C26 . C27 . H272 . 110.811 no
C28 . C27 . H272 . 110.811 no
H271 . C27 . H272 . 109.466 no
O1 . C28 . C27 . 109.0(3) yes
O1 . C28 . H281 . 109.594 no
C27 . C28 . H281 . 109.593 no
O1 . C28 . H282 . 109.595 no
C27 . C28 . H282 . 109.594 no
H281 . C28 . H282 . 109.467 no

loop_
_geom_bond_atom_site_label_1
_geom_bond_site_symmetry_1
_geom_bond_atom_site_label_2
_geom_bond_site_symmetry_2
_geom_bond_distance
_geom_bond_publ_flag
Ru1 . Cl1 . 2.4215(5) yes
Ru1 . Cl2 . 2.4163(5) yes
Ru1 . P1 . 2.3379(5) yes
Ru1 . C15 . 2.252(2) yes
Ru1 . C16 . 2.217(2) yes
Ru1 . C17 . 2.189(2) yes
Ru1 . C18 . 2.209(2) yes
Ru1 . C19 . 2.215(2) yes
Ru1 . C20 . 2.238(2) yes
P1 . N1 . 1.7017(18) yes
P1 . C3 . 1.822(2) yes
P1 . C9 . 1.814(2) yes
N1 . N2 . 1.443(2) yes
N1 . H1 . 0.90(3) no
N2 . C1 . 1.495(3) yes
N2 . C2 . 1.494(3) yes
N2 . H2 . 0.90(3) no
C1 . H11 . 1.000 no
C1 . H12 . 1.000 no
C1 . H13 . 1.000 no
C2 . H21 . 1.000 no
C2 . H22 . 1.000 no
C2 . H23 . 1.000 no
C3 . C4 . 1.403(3) yes
C3 . C8 . 1.393(3) yes
C4 . C5 . 1.384(3) yes
C4 . H41 . 1.000 no
C5 . C6 . 1.389(4) yes
C5 . H51 . 1.000 no
C6 . C7 . 1.385(4) yes
C6 . H61 . 1.000 no
C7 . C8 . 1.392(4) yes
C7 . H71 . 1.000 no
C8 . H81 . 1.000 no
C9 . C10 . 1.391(3) yes
C9 . C14 . 1.398(3) yes
C10 . C11 . 1.387(3) yes
C10 . H101 . 1.000 no
C11 . C12 . 1.385(4) yes
C11 . H111 . 1.000 no
C12 . C13 . 1.377(4) yes
C12 . H121 . 1.000 no
C13 . C14 . 1.389(3) yes
C13 . H131 . 1.000 no
C14 . H141 . 1.000 no
C15 . C16 . 1.405(3) yes
C15 . C20 . 1.437(3) yes
C15 . C21 . 1.523(3) yes
C16 . C17 . 1.430(3) yes
C16 . H161 . 1.000 no
C17 . C18 . 1.410(3) yes
C17 . H171 . 1.000 no
C18 . C19 . 1.432(3) yes
C18 . C24 . 1.502(3) yes
C19 . C20 . 1.395(3) yes
C19 . H191 . 1.000 no
C20 . H201 . 1.000 no
C21 . C22 . 1.533(4) yes
C21 . C23 . 1.518(4) yes
C21 . H211 . 1.000 no
C22 . H221 . 1.000 no
C22 . H222 . 1.000 no
C22 . H223 . 1.000 no
C23 . H231 . 1.000 no
C23 . H232 . 1.000 no
C23 . H233 . 1.000 no
C24 . H241 . 1.000 no
C24 . H242 . 1.000 no
C24 . H243 . 1.000 no
O1 . C25 . 1.429(3) yes
O1 . C28 . 1.396(4) yes
C25 . C26 . 1.512(5) yes
C25 . H251 . 1.000 no
C25 . H252 . 1.000 no
C26 . C27 . 1.521(5) yes
C26 . H261 . 1.000 no
C26 . H262 . 1.000 no
C27 . C28 . 1.511(5) yes
C27 . H271 . 1.000 no
C27 . H272 . 1.000 no
C28 . H281 . 1.000 no
C28 . H282 . 1.000 no

loop_
_geom_hbond_atom_site_label_D
_geom_hbond_atom_site_label_H
_geom_hbond_atom_site_label_A
_geom_hbond_distance_DH
_geom_hbond_distance_HA
_geom_hbond_distance_DA
_geom_hbond_angle_DHA
_geom_hbond_publ_flag
N1 H1 Cl3 0.90(3) 2.23(3) 3.1039(19) 164(3) yes
N2 H2 Cl1 0.90(3) 2.43(3) 3.190(2) 142(2) yes
N2 H2 Cl2 0.90(3) 2.53(3) 3.138(2) 125(2) yes
